data_1548319
loop_
_publ_author_name
'Hiromasa Tanaka'
'Kazuya Arashiba'
'Shogo Kuriyama'
'Akira Sasada'
'Kazunari Nakajima'
'Kazunari Yoshizawa'
'Yoshiaki Nishibayashi'

_publ_section_title
;
 Unique behaviour of dinitrogen-bridged dimolybdenum complexes bearing
 pincer ligand towards catalytic formation of ammonia
;
_journal_name_full 'Nature Communications'
_journal_page_first 3737
_journal_paper_doi 10.1038/ncomms4737
_journal_volume 5
_journal_year 2014
_chemical_formula_moiety 'C32.33 H61.67 Cl2 Mo N2 O2.33 P2'
_chemical_formula_sum 'C32.33 H61.67 Cl2 Mo N2 O2.33 P2'
_chemical_formula_weight 744.56
_space_group_IT_number 148
_symmetry_cell_setting trigonal
_symmetry_Int_Tables_number 148
_symmetry_space_group_name_Hall '-R 3'
_symmetry_space_group_name_H-M 'R -3 :H'
_atom_sites_solution_hydrogens geom
_atom_sites_solution_primary direct
_atom_sites_solution_secondary difmap
_cell_angle_alpha 90.0000
_cell_angle_beta 90.0000
_cell_angle_gamma 120.0000
_cell_formula_units_Z 18
_cell_length_a 36.2479(10)
_cell_length_b 36.2479(10)
_cell_length_c 17.0202(5)
_cell_measurement_reflns_used 36501
_cell_measurement_temperature 198
_cell_measurement_theta_max 27.51
_cell_measurement_theta_min 3.07
_cell_volume 19366.9(9)
_computing_cell_refinement 'RAPID AUTO'
_computing_data_collection 'RAPID AUTO (Rigaku, ????)'
_computing_data_reduction 'RAPID AUTO'
_computing_molecular_graphics 'CrystalStructure 4.0'
_computing_publication_material 'CrystalStructure 4.0 (Rigaku, 2010)'
_computing_structure_refinement 'CRYSTALS (Carruthers, et al., 1999)'
_computing_structure_solution 'SHELXS97 (Sheldrick, 2008)'
_diffrn_ambient_temperature 198
_diffrn_detector_area_resol_mean 10.000
_diffrn_measured_fraction_theta_full 0.975
_diffrn_measured_fraction_theta_max 0.975
_diffrn_measurement_device_type 'Rigaku R-AXIS RAPID'
_diffrn_measurement_method \w
_diffrn_radiation_type 'Mo K\a'
_diffrn_radiation_wavelength 0.71075
_diffrn_reflns_av_R_equivalents 0.0729
_diffrn_reflns_limit_h_max 47
_diffrn_reflns_limit_h_min -47
_diffrn_reflns_limit_k_max 47
_diffrn_reflns_limit_k_min -47
_diffrn_reflns_limit_l_max 21
_diffrn_reflns_limit_l_min -22
_diffrn_reflns_number 49458
_diffrn_reflns_theta_full 27.49
_diffrn_reflns_theta_max 27.48
_diffrn_standards_interval_count .
_diffrn_standards_number 0
_exptl_absorpt_coefficient_mu 0.529
_exptl_absorpt_correction_T_max 0.924
_exptl_absorpt_correction_T_min 0.518
_exptl_absorpt_correction_type multi-scan
_exptl_absorpt_process_details 'ABSCOR (Rigaku, 1995)'
_exptl_crystal_colour orange
_exptl_crystal_density_diffrn 1.149
_exptl_crystal_density_method 'not measured'
_exptl_crystal_description block
_exptl_crystal_F_000 7097.22
_exptl_crystal_size_max 0.300
_exptl_crystal_size_mid 0.200
_exptl_crystal_size_min 0.150
_refine_diff_density_max 3.110
_refine_diff_density_min -1.350
_refine_ls_extinction_method none
_refine_ls_goodness_of_fit_ref 1.000
_refine_ls_hydrogen_treatment constr
_refine_ls_number_parameters 364
_refine_ls_number_reflns 9627
_refine_ls_R_factor_gt 0.0790
_refine_ls_shift/su_max 0.002
_refine_ls_structure_factor_coef Fsqd
_refine_ls_weighting_details 'w = 1/[8.9000\s(Fo^2^)]/(4Fo^2^)'
_refine_ls_weighting_scheme calc
_refine_ls_wR_factor_ref 0.1725
_reflns_number_gt 5133
_reflns_number_total 9627
_reflns_threshold_expression F^2^>2.0\s(F^2^)
_cod_data_source_file ncomms4737-s2.cif
_cod_data_source_block '[Mo(N)Cl2(PNP)].(7/3)thf'
_cod_original_sg_symbol_H-M 'R -3:H'
_cod_database_code 1548319

loop_
_symmetry_equiv_pos_site_id
_symmetry_equiv_pos_as_xyz
1 +X,+Y,+Z
2 -Y,+X-Y,+Z
3 -X+Y,-X,+Z
4 -X,-Y,-Z
5 +Y,-X+Y,-Z
6 +X-Y,+X,-Z
7 2/3+X,1/3+Y,1/3+Z
8 2/3-Y,1/3+X-Y,1/3+Z
9 2/3-X+Y,1/3-X,1/3+Z
10 2/3-X,1/3-Y,1/3-Z
11 2/3+Y,1/3-X+Y,1/3-Z
12 2/3+X-Y,1/3+X,1/3-Z
13 1/3+X,2/3+Y,2/3+Z
14 1/3-Y,2/3+X-Y,2/3+Z
15 1/3-X+Y,2/3-X,2/3+Z
16 1/3-X,2/3-Y,2/3-Z
17 1/3+Y,2/3-X+Y,2/3-Z
18 1/3+X-Y,2/3+X,2/3-Z

loop_
_atom_site_label
_atom_site_type_symbol
_atom_site_fract_x
_atom_site_fract_y
_atom_site_fract_z
_atom_site_U_iso_or_equiv
_atom_site_adp_type
_atom_site_occupancy
_atom_site_symmetry_multiplicity
_atom_site_calc_flag
_atom_site_refinement_flags
_atom_site_disorder_assembly
_atom_site_disorder_group
Mo(1) Mo 0.29812(2) 0.41817(2) 0.58747(4) 0.0519(3) Uani 1.0 18 d . . .
Cl(1) Cl 0.22931(6) 0.38561(6) 0.64975(12) 0.0675(7) Uani 1.0 18 d . . .
Cl(2) Cl 0.31450(8) 0.35939(8) 0.63354(14) 0.0554(8) Uani 0.7500 18 d . . .
Cl(3) Cl 0.2964(3) 0.4765(3) 0.5305(5) 0.033(2) Uiso 0.2500 18 d . . .
P(1) P 0.34703(6) 0.46910(6) 0.69686(11) 0.0561(7) Uani 1.0 18 d . . .
P(2) P 0.28129(6) 0.37848(6) 0.45416(12) 0.0562(7) Uani 1.0 18 d . . .
O(1) O 0.5012(6) 0.5649(6) 0.3661(11) 0.338(7) Uiso 1.0 18 d . . .
O(2) O 0.3736(6) 0.5390(7) 0.0272(11) 0.232(6) Uiso 0.5000 18 d . . .
O(3) O 0.3718(7) 0.5876(6) 0.4831(13) 0.243(7) Uiso 0.5000 18 d . . .
O(4) O 0.3437(19) 0.6395(15) 0.647(2) 0.382(17) Uiso 0.6667 18 d . . .
O(5) O 0.2973(16) 0.641(3) 0.130(4) 0.72(6) Uiso 0.6667 18 d . . .
N(1) N 0.36217(16) 0.44305(16) 0.5364(3) 0.0397(18) Uani 1.0 18 d . . .
N(2) N 0.2954(4) 0.4607(3) 0.5457(6) 0.071(4) Uani 0.7500 18 d . . .
N(3) N 0.3028(8) 0.3760(7) 0.6310(15) 0.060(8) Uiso 0.2500 18 d . . .
C(1) C 0.3298(3) 0.5045(3) 0.7466(6) 0.075(3) Uani 1.0 18 d . . .
C(2) C 0.3004(3) 0.5104(3) 0.6940(6) 0.106(4) Uani 1.0 18 d . . .
C(3) C 0.3675(3) 0.5480(3) 0.7679(6) 0.104(4) Uani 1.0 18 d . . .
C(4) C 0.3044(3) 0.4818(3) 0.8208(6) 0.108(4) Uani 1.0 18 d . . .
C(5) C 0.3758(3) 0.4518(3) 0.7684(5) 0.066(3) Uani 1.0 18 d . . .
C(6) C 0.4040(3) 0.4402(3) 0.7210(5) 0.083(4) Uani 1.0 18 d . . .
C(7) C 0.4063(3) 0.4866(3) 0.8253(5) 0.103(4) Uani 1.0 18 d . . .
C(8) C 0.3432(3) 0.4120(3) 0.8152(5) 0.088(4) Uani 1.0 18 d . . .
C(9) C 0.3869(2) 0.5038(2) 0.6269(4) 0.054(3) Uani 1.0 18 d . . .
C(10) C 0.3945(3) 0.4792(2) 0.5615(4) 0.043(3) Uani 1.0 18 d . . .
C(11) C 0.4355(3) 0.4959(3) 0.5305(5) 0.060(3) Uani 1.0 18 d . . .
C(12) C 0.4433(3) 0.4743(3) 0.4733(5) 0.069(3) Uani 1.0 18 d . . .
C(13) C 0.4082(3) 0.4353(3) 0.4462(4) 0.058(3) Uani 1.0 18 d . . .
C(14) C 0.3684(2) 0.4215(3) 0.4795(5) 0.049(3) Uani 1.0 18 d . . .
C(15) C 0.33189(19) 0.3795(2) 0.4498(4) 0.059(3) Uani 1.0 18 d . . .
C(16) C 0.2800(3) 0.4082(3) 0.3654(5) 0.077(3) Uani 1.0 18 d . . .
C(17) C 0.2447(3) 0.4201(3) 0.3731(5) 0.094(4) Uani 1.0 18 d . . .
C(18) C 0.3244(3) 0.4503(3) 0.3610(5) 0.090(4) Uani 1.0 18 d . . .
C(19) C 0.2752(3) 0.3839(4) 0.2876(5) 0.122(4) Uani 1.0 18 d . . .
C(20) C 0.2398(3) 0.3195(3) 0.4484(6) 0.080(4) Uani 1.0 18 d . . .
C(21) C 0.2343(3) 0.2985(3) 0.5258(6) 0.082(3) Uani 1.0 18 d . . .
C(22) C 0.2520(3) 0.2954(3) 0.3866(6) 0.121(4) Uani 1.0 18 d . . .
C(23) C 0.1964(3) 0.3149(3) 0.4248(6) 0.116(4) Uani 1.0 18 d . . .
C(24) C 0.4613(7) 0.5490(7) 0.3086(14) 0.324(11) Uiso 1.0 18 d . . .
C(25) C 0.4856(6) 0.5619(6) 0.2308(11) 0.232(7) Uiso 1.0 18 d . . .
C(26) C 0.5242(5) 0.6040(5) 0.2462(9) 0.151(5) Uiso 1.0 18 d . . .
C(27) C 0.5367(6) 0.6112(6) 0.3267(12) 0.233(7) Uiso 1.0 18 d . . .
C(28) C 0.3810(7) 0.5211(7) 0.1063(16) 0.232(6) Uiso 0.5000 18 d . . .
C(29) C 0.3584(8) 0.5319(8) 0.1725(10) 0.232(6) Uiso 0.5000 18 d . . .
C(30) C 0.3370(7) 0.5564(8) 0.1343(17) 0.232(6) Uiso 0.5000 18 d . . .
C(31) C 0.3464(7) 0.5608(7) 0.0445(15) 0.232(6) Uiso 0.5000 18 d . . .
C(32) C 0.3787(7) 0.5747(7) 0.3967(16) 0.243(7) Uiso 0.5000 18 d . . .
C(33) C 0.3398(10) 0.5680(8) 0.3433(11) 0.243(7) Uiso 0.5000 18 d . . .
C(34) C 0.3090(7) 0.5768(8) 0.3966(18) 0.243(7) Uiso 0.5000 18 d . . .
C(35) C 0.3287(8) 0.5889(7) 0.4830(15) 0.243(7) Uiso 0.5000 18 d . . .
H(1) H 0.3158 0.5246 0.6472 0.1359 Uiso 1.0 18 calc R . .
H(2) H 0.2766 0.4832 0.6805 0.1358 Uiso 1.0 18 calc R . .
H(3) H 0.2904 0.5274 0.7193 0.1359 Uiso 1.0 18 calc R . .
H(4) H 0.3575 0.5650 0.7933 0.1225 Uiso 1.0 18 calc R . .
H(5) H 0.3860 0.5440 0.8030 0.1225 Uiso 1.0 18 calc R . .
H(6) H 0.3829 0.5622 0.7212 0.1225 Uiso 1.0 18 calc R . .
H(7) H 0.2813 0.4545 0.8049 0.1199 Uiso 1.0 18 calc R . .
H(8) H 0.3226 0.4777 0.8562 0.1199 Uiso 1.0 18 calc R . .
H(9) H 0.2932 0.4976 0.8468 0.1199 Uiso 1.0 18 calc R . .
H(10) H 0.4177 0.4299 0.7557 0.0997 Uiso 1.0 18 calc R . .
H(11) H 0.3865 0.4183 0.6843 0.0996 Uiso 1.0 18 calc R . .
H(12) H 0.4253 0.4646 0.6929 0.0996 Uiso 1.0 18 calc R . .
H(13) H 0.4275 0.5104 0.7960 0.1084 Uiso 1.0 18 calc R . .
H(14) H 0.3903 0.4956 0.8568 0.1084 Uiso 1.0 18 calc R . .
H(15) H 0.4200 0.4757 0.8588 0.1084 Uiso 1.0 18 calc R . .
H(16) H 0.3570 0.4018 0.8499 0.1038 Uiso 1.0 18 calc R . .
H(17) H 0.3258 0.4199 0.8453 0.1038 Uiso 1.0 18 calc R . .
H(18) H 0.3256 0.3899 0.7787 0.1038 Uiso 1.0 18 calc R . .
H(19) H 0.3814 0.5227 0.5948 0.0618 Uiso 1.0 18 calc R . .
H(20) H 0.4159 0.5212 0.6456 0.0618 Uiso 1.0 18 calc R . .
H(21) H 0.4578 0.5218 0.5479 0.0666 Uiso 1.0 18 calc R . .
H(22) H 0.4704 0.4843 0.4525 0.0816 Uiso 1.0 18 calc R . .
H(23) H 0.4122 0.4197 0.4070 0.0661 Uiso 1.0 18 calc R . .
H(24) H 0.3354 0.3598 0.4832 0.0701 Uiso 1.0 18 calc R . .
H(25) H 0.3426 0.3777 0.3986 0.0702 Uiso 1.0 18 calc R . .
H(26) H 0.2452 0.4361 0.3277 0.1146 Uiso 1.0 18 calc R . .
H(27) H 0.2180 0.3939 0.3752 0.1145 Uiso 1.0 18 calc R . .
H(28) H 0.2480 0.4364 0.4197 0.1145 Uiso 1.0 18 calc R . .
H(29) H 0.3283 0.4669 0.4074 0.1132 Uiso 1.0 18 calc R . .
H(30) H 0.3466 0.4433 0.3577 0.1132 Uiso 1.0 18 calc R . .
H(31) H 0.3255 0.4665 0.3155 0.1132 Uiso 1.0 18 calc R . .
H(32) H 0.2771 0.4021 0.2449 0.1259 Uiso 1.0 18 calc R . .
H(33) H 0.2979 0.3776 0.2834 0.1258 Uiso 1.0 18 calc R . .
H(34) H 0.2484 0.3579 0.2853 0.1257 Uiso 1.0 18 calc R . .
H(35) H 0.2127 0.2690 0.5221 0.0868 Uiso 1.0 18 calc R . .
H(36) H 0.2608 0.3005 0.5408 0.0868 Uiso 1.0 18 calc R . .
H(37) H 0.2262 0.3123 0.5646 0.0868 Uiso 1.0 18 calc R . .
H(38) H 0.2548 0.3079 0.3357 0.1298 Uiso 1.0 18 calc R . .
H(39) H 0.2786 0.2977 0.4014 0.1298 Uiso 1.0 18 calc R . .
H(40) H 0.2303 0.2659 0.3848 0.1298 Uiso 1.0 18 calc R . .
H(41) H 0.1746 0.2854 0.4230 0.1184 Uiso 1.0 18 calc R . .
H(42) H 0.1888 0.3295 0.4628 0.1183 Uiso 1.0 18 calc R . .
H(43) H 0.1991 0.3275 0.3740 0.1184 Uiso 1.0 18 calc R . .

loop_
_atom_site_aniso_label
_atom_site_aniso_U_11
_atom_site_aniso_U_22
_atom_site_aniso_U_33
_atom_site_aniso_U_12
_atom_site_aniso_U_13
_atom_site_aniso_U_23
Mo(1) 0.0428(4) 0.0608(5) 0.0485(4) 0.0232(4) 0.0014(4) -0.0088(4)
Cl(1) 0.0567(12) 0.0761(14) 0.0666(15) 0.0309(11) 0.0186(11) 0.0107(11)
Cl(2) 0.0587(17) 0.0520(16) 0.0539(17) 0.0264(14) 0.0013(13) 0.0138(13)
P(1) 0.0524(13) 0.0594(14) 0.0471(13) 0.0211(11) 0.0031(11) -0.0083(11)
P(2) 0.0473(13) 0.0674(14) 0.0466(14) 0.0232(11) -0.0026(10) -0.0105(11)
N(1) 0.046(4) 0.037(4) 0.036(4) 0.021(3) -0.001(3) -0.007(3)
N(2) 0.095(8) 0.056(8) 0.063(8) 0.038(7) 0.011(6) 0.010(6)
C(1) 0.063(6) 0.071(6) 0.078(7) 0.024(5) 0.001(5) -0.026(5)
C(2) 0.102(8) 0.093(8) 0.144(10) 0.065(7) 0.008(8) -0.037(7)
C(3) 0.098(7) 0.085(7) 0.123(9) 0.042(6) 0.032(7) -0.033(6)
C(4) 0.101(8) 0.098(7) 0.101(8) 0.032(6) 0.043(7) -0.019(7)
C(5) 0.055(5) 0.083(6) 0.048(5) 0.026(5) -0.009(5) -0.007(5)
C(6) 0.072(6) 0.099(7) 0.079(7) 0.043(6) -0.029(5) 0.010(6)
C(7) 0.093(7) 0.116(8) 0.062(7) 0.024(6) -0.029(6) -0.004(6)
C(8) 0.108(7) 0.103(7) 0.049(6) 0.050(6) 0.010(5) 0.019(5)
C(9) 0.047(5) 0.052(5) 0.056(5) 0.019(4) 0.004(4) 0.007(4)
C(10) 0.045(5) 0.047(5) 0.036(5) 0.023(4) -0.002(4) -0.003(4)
C(11) 0.057(6) 0.053(5) 0.057(6) 0.018(5) -0.004(5) -0.023(4)
C(12) 0.054(6) 0.094(7) 0.056(6) 0.034(6) 0.009(5) 0.001(5)
C(13) 0.062(6) 0.058(5) 0.045(5) 0.022(5) -0.004(5) -0.012(4)
C(14) 0.031(5) 0.058(5) 0.049(5) 0.016(4) -0.002(4) 0.009(4)
C(15) 0.050(5) 0.068(5) 0.058(5) 0.029(4) 0.000(4) -0.015(5)
C(16) 0.064(6) 0.095(7) 0.052(6) 0.024(6) -0.003(5) 0.007(5)
C(17) 0.083(7) 0.127(8) 0.077(7) 0.055(7) -0.008(6) 0.035(6)
C(18) 0.118(8) 0.122(8) 0.043(6) 0.070(7) 0.008(5) 0.026(5)
C(19) 0.099(8) 0.169(10) 0.046(6) 0.029(7) -0.010(6) -0.026(7)
C(20) 0.048(6) 0.074(6) 0.101(8) 0.017(5) -0.011(5) -0.044(6)
C(21) 0.070(6) 0.050(6) 0.097(8) 0.009(5) 0.004(6) 0.002(5)
C(22) 0.085(7) 0.089(7) 0.150(10) 0.015(6) 0.004(7) -0.061(7)
C(23) 0.051(6) 0.137(9) 0.109(9) 0.007(6) -0.016(6) -0.033(7)

loop_
_atom_type_symbol
_atom_type_description
_atom_type_scat_dispersion_real
_atom_type_scat_dispersion_imag
_atom_type_scat_source
C C 0.0033 0.0016
;
International Tables for Crystallography
(1992, Vol. C, Tables 4.2.6.8 and 6.1.1.4)
;
H H 0.0000 0.0000
;
International Tables for Crystallography
(1992, Vol. C, Table 6.1.1.4)
;
N N 0.0061 0.0033
;
International Tables for Crystallography
(1992, Vol. C, Tables 4.2.6.8 and 6.1.1.4)
;
O O 0.0106 0.0060
;
International Tables for Crystallography
(1992, Vol. C, Tables 4.2.6.8 and 6.1.1.4)
;
P P 0.1023 0.0942
;
International Tables for Crystallography
(1992, Vol. C, Tables 4.2.6.8 and 6.1.1.4)
;
Cl Cl 0.1484 0.1585
;
International Tables for Crystallography
(1992, Vol. C, Tables 4.2.6.8 and 6.1.1.4)
;
Mo Mo -1.6832 0.6857
;
International Tables for Crystallography
(1992, Vol. C, Tables 4.2.6.8 and 6.1.1.4)
;

loop_
_geom_angle_atom_site_label_1
_geom_angle_atom_site_label_2
_geom_angle_atom_site_label_3
_geom_angle
_geom_angle_publ_flag
_geom_angle_site_symmetry_1
_geom_angle_site_symmetry_2
_geom_angle_site_symmetry_3
Cl(1) Mo(1) Cl(2) 94.05(9) yes . . .
Cl(1) Mo(1) Cl(3) 97.8(3) yes . . .
Cl(1) Mo(1) P(1) 101.80(7) yes . . .
Cl(1) Mo(1) P(2) 102.41(7) yes . . .
Cl(1) Mo(1) N(1) 174.15(18) yes . . .
Cl(1) Mo(1) N(2) 96.3(4) yes . . .
Cl(1) Mo(1) N(3) 85.2(9) yes . . .
Cl(2) Mo(1) Cl(3) 168.1(3) yes . . .
Cl(2) Mo(1) P(1) 90.68(8) yes . . .
Cl(2) Mo(1) P(2) 84.03(8) yes . . .
Cl(2) Mo(1) N(1) 80.15(18) yes . . .
Cl(2) Mo(1) N(2) 169.5(4) yes . . .
Cl(2) Mo(1) N(3) 9.4(9) yes . . .
Cl(3) Mo(1) P(1) 88.4(2) yes . . .
Cl(3) Mo(1) P(2) 91.9(3) yes . . .
Cl(3) Mo(1) N(1) 88.1(3) yes . . .
Cl(3) Mo(1) N(2) 1.5(4) yes . . .
Cl(3) Mo(1) N(3) 176.5(8) yes . . .
P(1) Mo(1) P(2) 155.52(7) yes . . .
P(1) Mo(1) N(1) 77.69(14) yes . . .
P(1) Mo(1) N(2) 89.1(3) yes . . .
P(1) Mo(1) N(3) 89.3(7) yes . . .
P(2) Mo(1) N(1) 77.86(14) yes . . .
P(2) Mo(1) N(2) 91.9(4) yes . . .
P(2) Mo(1) N(3) 89.1(8) yes . . .
N(1) Mo(1) N(2) 89.5(4) yes . . .
N(1) Mo(1) N(3) 88.9(9) yes . . .
N(2) Mo(1) N(3) 178.0(8) yes . . .
Mo(1) Cl(2) N(3) 19.1(15) yes . . .
Mo(1) P(1) C(1) 117.7(3) yes . . .
Mo(1) P(1) C(5) 121.1(3) yes . . .
Mo(1) P(1) C(9) 92.7(2) yes . . .
C(1) P(1) C(5) 111.1(4) yes . . .
C(1) P(1) C(9) 104.1(4) yes . . .
C(5) P(1) C(9) 105.8(4) yes . . .
Mo(1) P(2) C(15) 94.0(3) yes . . .
Mo(1) P(2) C(16) 117.0(3) yes . . .
Mo(1) P(2) C(20) 120.2(3) yes . . .
C(15) P(2) C(16) 105.7(4) yes . . .
C(15) P(2) C(20) 104.1(4) yes . . .
C(16) P(2) C(20) 111.8(4) yes . . .
C(24) O(1) C(27) 102.8(15) yes . . .
C(28) O(2) C(31) 108.970 yes . . .
C(32) O(3) C(35) 107.878 yes . . .
O(4) O(4) O(4) 98(5) yes 11_456 . 12_556
O(5) O(5) O(5) 73(4) yes 11_455 . 12_555
Mo(1) N(1) C(10) 120.7(6) yes . . .
Mo(1) N(1) C(14) 119.9(4) yes . . .
C(10) N(1) C(14) 119.4(6) yes . . .
Mo(1) N(3) Cl(2) 152(3) yes . . .
P(1) C(1) C(2) 109.5(7) yes . . .
P(1) C(1) C(3) 112.2(7) yes . . .
P(1) C(1) C(4) 108.6(7) yes . . .
C(2) C(1) C(3) 109.2(8) yes . . .
C(2) C(1) C(4) 107.0(8) yes . . .
C(3) C(1) C(4) 110.2(7) yes . . .
P(1) C(5) C(6) 107.9(6) yes . . .
P(1) C(5) C(7) 115.0(7) yes . . .
P(1) C(5) C(8) 110.3(6) yes . . .
C(6) C(5) C(7) 104.7(7) yes . . .
C(6) C(5) C(8) 108.7(8) yes . . .
C(7) C(5) C(8) 110.0(6) yes . . .
P(1) C(9) C(10) 112.7(5) yes . . .
N(1) C(10) C(9) 118.9(7) yes . . .
N(1) C(10) C(11) 122.1(7) yes . . .
C(9) C(10) C(11) 119.0(6) yes . . .
C(10) C(11) C(12) 120.2(6) yes . . .
C(11) C(12) C(13) 117.6(7) yes . . .
C(12) C(13) C(14) 118.3(8) yes . . .
N(1) C(14) C(13) 122.4(6) yes . . .
N(1) C(14) C(15) 120.7(6) yes . . .
C(13) C(14) C(15) 116.9(7) yes . . .
P(2) C(15) C(14) 111.8(6) yes . . .
P(2) C(16) C(17) 110.8(6) yes . . .
P(2) C(16) C(18) 106.9(6) yes . . .
P(2) C(16) C(19) 113.0(8) yes . . .
C(17) C(16) C(18) 108.7(8) yes . . .
C(17) C(16) C(19) 110.9(8) yes . . .
C(18) C(16) C(19) 106.2(7) yes . . .
P(2) C(20) C(21) 111.0(6) yes . . .
P(2) C(20) C(22) 112.1(6) yes . . .
P(2) C(20) C(23) 109.0(7) yes . . .
C(21) C(20) C(22) 108.1(9) yes . . .
C(21) C(20) C(23) 107.9(7) yes . . .
C(22) C(20) C(23) 108.7(8) yes . . .
O(1) C(24) C(25) 98.2(16) yes . . .
C(24) C(25) C(26) 105.2(15) yes . . .
C(25) C(26) C(27) 114.0(13) yes . . .
O(1) C(27) C(26) 100.8(12) yes . . .
O(2) C(28) C(29) 107.339 yes . . .
C(28) C(29) C(30) 108.180 yes . . .
C(29) C(30) C(31) 108.428 yes . . .
O(2) C(31) C(30) 107.083 yes . . .
O(3) C(32) C(33) 108.358 yes . . .
C(32) C(33) C(34) 107.541 yes . . .
C(33) C(34) C(35) 108.369 yes . . .
O(3) C(35) C(34) 107.854 yes . . .
C(1) C(2) H(1) 108.196 no . . .
C(1) C(2) H(2) 109.739 no . . .
C(1) C(2) H(3) 110.569 no . . .
H(1) C(2) H(2) 109.447 no . . .
H(1) C(2) H(3) 109.431 no . . .
H(2) C(2) H(3) 109.437 no . . .
C(1) C(3) H(4) 109.882 no . . .
C(1) C(3) H(5) 108.918 no . . .
C(1) C(3) H(6) 109.688 no . . .
H(4) C(3) H(5) 109.437 no . . .
H(4) C(3) H(6) 109.459 no . . .
H(5) C(3) H(6) 109.442 no . . .
C(1) C(4) H(7) 107.485 no . . .
C(1) C(4) H(8) 108.882 no . . .
C(1) C(4) H(9) 112.096 no . . .
H(7) C(4) H(8) 109.438 no . . .
H(7) C(4) H(9) 109.458 no . . .
H(8) C(4) H(9) 109.435 no . . .
C(5) C(6) H(10) 109.399 no . . .
C(5) C(6) H(11) 108.506 no . . .
C(5) C(6) H(12) 110.579 no . . .
H(10) C(6) H(11) 109.445 no . . .
H(10) C(6) H(12) 109.450 no . . .
H(11) C(6) H(12) 109.442 no . . .
C(5) C(7) H(13) 109.644 no . . .
C(5) C(7) H(14) 108.625 no . . .
C(5) C(7) H(15) 110.227 no . . .
H(13) C(7) H(14) 109.440 no . . .
H(13) C(7) H(15) 109.453 no . . .
H(14) C(7) H(15) 109.433 no . . .
C(5) C(8) H(16) 111.923 no . . .
C(5) C(8) H(17) 107.737 no . . .
C(5) C(8) H(18) 108.825 no . . .
H(16) C(8) H(17) 109.424 no . . .
H(16) C(8) H(18) 109.434 no . . .
H(17) C(8) H(18) 109.457 no . . .
P(1) C(9) H(19) 119.123 no . . .
P(1) C(9) H(20) 117.798 no . . .
C(10) C(9) H(19) 99.272 no . . .
C(10) C(9) H(20) 99.397 no . . .
H(19) C(9) H(20) 105.321 no . . .
C(10) C(11) H(21) 121.133 no . . .
C(12) C(11) H(21) 118.710 no . . .
C(11) C(12) H(22) 121.925 no . . .
C(13) C(12) H(22) 120.488 no . . .
C(12) C(13) H(23) 120.272 no . . .
C(14) C(13) H(23) 121.407 no . . .
P(2) C(15) H(24) 117.647 no . . .
P(2) C(15) H(25) 117.909 no . . .
C(14) C(15) H(24) 100.070 no . . .
C(14) C(15) H(25) 100.935 no . . .
H(24) C(15) H(25) 105.798 no . . .
C(16) C(17) H(26) 109.373 no . . .
C(16) C(17) H(27) 106.974 no . . .
C(16) C(17) H(28) 112.113 no . . .
H(26) C(17) H(27) 109.444 no . . .
H(26) C(17) H(28) 109.435 no . . .
H(27) C(17) H(28) 109.448 no . . .
C(16) C(18) H(29) 109.056 no . . .
C(16) C(18) H(30) 109.400 no . . .
C(16) C(18) H(31) 110.048 no . . .
H(29) C(18) H(30) 109.438 no . . .
H(29) C(18) H(31) 109.448 no . . .
H(30) C(18) H(31) 109.436 no . . .
C(16) C(19) H(32) 107.895 no . . .
C(16) C(19) H(33) 109.346 no . . .
C(16) C(19) H(34) 111.252 no . . .
H(32) C(19) H(33) 109.446 no . . .
H(32) C(19) H(34) 109.431 no . . .
H(33) C(19) H(34) 109.440 no . . .
C(20) C(21) H(35) 109.779 no . . .
C(20) C(21) H(36) 108.916 no . . .
C(20) C(21) H(37) 109.810 no . . .
H(35) C(21) H(36) 109.439 no . . .
H(35) C(21) H(37) 109.434 no . . .
H(36) C(21) H(37) 109.447 no . . .
C(20) C(22) H(38) 109.373 no . . .
C(20) C(22) H(39) 109.184 no . . .
C(20) C(22) H(40) 109.955 no . . .
H(38) C(22) H(39) 109.448 no . . .
H(38) C(22) H(40) 109.445 no . . .
H(39) C(22) H(40) 109.421 no . . .
C(20) C(23) H(41) 110.800 no . . .
C(20) C(23) H(42) 108.697 no . . .
C(20) C(23) H(43) 108.999 no . . .
H(41) C(23) H(42) 109.456 no . . .
H(41) C(23) H(43) 109.442 no . . .
H(42) C(23) H(43) 109.426 no . . .

loop_
_geom_bond_atom_site_label_1
_geom_bond_atom_site_label_2
_geom_bond_distance
_geom_bond_publ_flag
_geom_bond_site_symmetry_1
_geom_bond_site_symmetry_2
Mo(1) Cl(1) 2.407(2) yes . .
Mo(1) Cl(2) 2.602(4) yes . .
Mo(1) Cl(3) 2.357(11) yes . .
Mo(1) P(1) 2.5971(19) yes . .
Mo(1) P(2) 2.591(3) yes . .
Mo(1) N(1) 2.205(6) yes . .
Mo(1) N(2) 1.745(12) yes . .
Mo(1) N(3) 1.78(3) yes . .
Cl(2) N(3) 0.89(4) yes . .
P(1) C(1) 1.886(12) yes . .
P(1) C(5) 1.902(10) yes . .
P(1) C(9) 1.809(7) yes . .
P(2) C(15) 1.817(9) yes . .
P(2) C(16) 1.869(10) yes . .
P(2) C(20) 1.904(8) yes . .
O(1) C(24) 1.60(3) yes . .
O(1) C(27) 1.66(3) yes . .
O(2) C(28) 1.573 yes . .
O(2) C(31) 1.571 yes . .
O(3) C(32) 1.600 yes . .
O(3) C(35) 1.587 yes . .
O(4) O(4) 1.39(8) yes . 11_456
O(4) O(4) 1.39(8) yes . 12_556
O(5) O(5) 1.70(12) yes . 11_455
O(5) O(5) 1.70(12) yes . 12_555
N(1) C(10) 1.319(7) yes . .
N(1) C(14) 1.334(11) yes . .
C(1) C(2) 1.485(16) yes . .
C(1) C(3) 1.528(10) yes . .
C(1) C(4) 1.537(12) yes . .
C(5) C(6) 1.518(14) yes . .
C(5) C(7) 1.534(10) yes . .
C(5) C(8) 1.552(10) yes . .
C(9) C(10) 1.536(11) yes . .
C(10) C(11) 1.397(11) yes . .
C(11) C(12) 1.363(13) yes . .
C(12) C(13) 1.426(9) yes . .
C(13) C(14) 1.390(11) yes . .
C(14) C(15) 1.520(8) yes . .
C(16) C(17) 1.546(16) yes . .
C(16) C(18) 1.571(10) yes . .
C(16) C(19) 1.552(13) yes . .
C(20) C(21) 1.486(14) yes . .
C(20) C(22) 1.568(16) yes . .
C(20) C(23) 1.548(14) yes . .
C(24) C(25) 1.53(3) yes . .
C(25) C(26) 1.489(19) yes . .
C(26) C(27) 1.43(3) yes . .
C(28) C(29) 1.553 yes . .
C(29) C(30) 1.583 yes . .
C(30) C(31) 1.557 yes . .
C(32) C(33) 1.591 yes . .
C(33) C(34) 1.592 yes . .
C(34) C(35) 1.599 yes . .
C(2) H(1) 0.960 no . .
C(2) H(2) 0.960 no . .
C(2) H(3) 0.960 no . .
C(3) H(4) 0.960 no . .
C(3) H(5) 0.960 no . .
C(3) H(6) 0.960 no . .
C(4) H(7) 0.960 no . .
C(4) H(8) 0.960 no . .
C(4) H(9) 0.960 no . .
C(6) H(10) 0.960 no . .
C(6) H(11) 0.960 no . .
C(6) H(12) 0.960 no . .
C(7) H(13) 0.960 no . .
C(7) H(14) 0.960 no . .
C(7) H(15) 0.960 no . .
C(8) H(16) 0.960 no . .
C(8) H(17) 0.960 no . .
C(8) H(18) 0.960 no . .
C(9) H(19) 0.970 no . .
C(9) H(20) 0.970 no . .
C(11) H(21) 0.930 no . .
C(12) H(22) 0.930 no . .
C(13) H(23) 0.930 no . .
C(15) H(24) 0.970 no . .
C(15) H(25) 0.970 no . .
C(17) H(26) 0.960 no . .
C(17) H(27) 0.960 no . .
C(17) H(28) 0.960 no . .
C(18) H(29) 0.960 no . .
C(18) H(30) 0.960 no . .
C(18) H(31) 0.960 no . .
C(19) H(32) 0.960 no . .
C(19) H(33) 0.960 no . .
C(19) H(34) 0.960 no . .
C(21) H(35) 0.960 no . .
C(21) H(36) 0.960 no . .
C(21) H(37) 0.960 no . .
C(22) H(38) 0.960 no . .
C(22) H(39) 0.960 no . .
C(22) H(40) 0.960 no . .
C(23) H(41) 0.960 no . .
C(23) H(42) 0.960 no . .
C(23) H(43) 0.960 no . .

loop_
_geom_contact_atom_site_label_1
_geom_contact_atom_site_label_2
_geom_contact_distance
_geom_contact_publ_flag
_geom_contact_site_symmetry_1
_geom_contact_site_symmetry_2
Cl(2) C(6) 3.439(7) no . .
Cl(2) C(8) 3.506(8) no . .
Cl(2) C(14) 3.371(7) no . .
Cl(2) C(15) 3.201(8) no . .
Cl(2) C(21) 3.205(8) no . .
Cl(3) C(2) 3.017(14) no . .
Cl(3) C(9) 3.345(12) no . .
Cl(3) C(10) 3.549(14) no . .
Cl(3) C(16) 3.593(13) no . .
Cl(3) C(17) 3.322(12) no . .
Cl(3) C(18) 3.350(13) no . .
N(1) C(6) 3.512(10) no . .
N(1) C(12) 2.784(10) no . .
N(1) C(18) 3.350(11) no . .
N(2) C(2) 3.053(15) no . .
N(2) C(9) 3.190(12) no . .
N(2) C(10) 3.321(15) no . .
N(2) C(16) 3.505(13) no . .
N(2) C(17) 3.386(13) no . .
N(2) C(18) 3.396(14) no . .
N(3) C(5) 3.57(3) no . .
N(3) C(6) 3.56(3) no . .
N(3) C(8) 3.43(3) no . .
N(3) C(14) 3.33(3) no . .
N(3) C(15) 3.24(3) no . .
N(3) C(21) 3.21(3) no . .
C(1) C(7) 3.423(16) no . .
C(2) C(9) 3.454(14) no . .
C(3) C(7) 3.321(16) no . .
C(3) C(9) 3.153(13) no . .
C(4) C(5) 3.389(16) no . .
C(4) C(8) 3.456(16) no . .
C(6) C(9) 3.114(13) no . .
C(6) C(10) 3.158(12) no . .
C(7) C(9) 3.568(12) no . .
C(10) C(13) 2.726(12) no . .
C(11) C(14) 2.716(9) no . .
C(14) C(16) 3.566(12) no . .
C(14) C(18) 3.061(14) no . .
C(15) C(18) 3.106(14) no . .
C(15) C(19) 3.493(13) no . .
C(15) C(21) 3.525(9) no . .
C(15) C(22) 3.164(9) no . .
C(16) C(23) 3.376(10) no . .
C(17) C(23) 3.422(13) no . .
C(19) C(20) 3.405(13) no . .
C(19) C(22) 3.340(15) no . .
C(19) C(23) 3.569(12) no . .
Cl(2) C(15) 3.457(9) no . 8_555
O(1) C(12) 3.409(18) no . .
O(4) O(4) 2.11(10) no . 2_665
O(4) O(4) 2.11(10) no . 3_565
O(4) O(4) 2.53(10) no . 10_566
O(4) C(35) 3.23(5) no . .
O(5) O(5) 2.02(10) no . 2_665
O(5) O(5) 2.02(10) no . 3_565
O(5) O(5) 2.64(8) no . 10_565
O(5) C(30) 3.30(10) no . 3_565
O(5) C(30) 3.20(8) no . 11_455
O(5) C(31) 3.57(9) no . 3_565
O(5) C(33) 3.55(8) no . 11_455
N(3) C(13) 3.60(3) no . 8_555
C(6) C(27) 3.57(3) no . 4_666
C(12) O(1) 3.409(18) no . .
C(13) N(3) 3.60(3) no . 15_554
C(15) Cl(2) 3.457(9) no . 15_554
C(19) C(26) 3.600(17) no . 11_455
C(22) C(27) 3.555(19) no . 18_545
C(26) C(19) 3.600(17) no . 12_555
C(27) C(6) 3.57(3) no . 4_666
C(27) C(22) 3.555(19) no . 17_555
C(29) C(33) 3.39(4) no . .
C(30) O(5) 3.30(10) no . 2_665
C(30) O(5) 3.20(8) no . 12_555
C(30) C(33) 3.58(4) no . .
C(31) O(5) 3.57(9) no . 2_665
C(31) C(34) 3.18(4) no . 12_555
C(33) O(5) 3.55(8) no . 12_555
C(33) C(29) 3.39(4) no . .
C(33) C(30) 3.58(4) no . .
C(34) C(31) 3.18(4) no . 11_455
C(35) O(4) 3.23(5) no . .
Mo(1) H(2) 3.2415 no . .
Mo(1) H(19) 3.4702 no . .
Mo(1) H(24) 3.5093 no . .
Mo(1) H(29) 3.4310 no . .
Mo(1) H(37) 3.4166 no . .
Cl(1) H(2) 3.1079 no . .
Cl(1) H(7) 3.4724 no . .
Cl(1) H(37) 2.9789 no . .
Cl(2) H(11) 2.5578 no . .
Cl(2) H(18) 2.6541 no . .
Cl(2) H(24) 2.6664 no . .
Cl(2) H(36) 2.5847 no . .
Cl(2) H(37) 3.0123 no . .
Cl(3) H(1) 2.5006 no . .
Cl(3) H(2) 2.6948 no . .
Cl(3) H(19) 2.8875 no . .
Cl(3) H(28) 2.4892 no . .
Cl(3) H(29) 2.5003 no . .
P(1) H(1) 2.8842 no . .
P(1) H(2) 2.8570 no . .
P(1) H(5) 2.9659 no . .
P(1) H(6) 2.9764 no . .
P(1) H(7) 2.8436 no . .
P(1) H(8) 2.9169 no . .
P(1) H(11) 2.8502 no . .
P(1) H(12) 2.9218 no . .
P(1) H(13) 3.0397 no . .
P(1) H(14) 3.0463 no . .
P(1) H(17) 2.9642 no . .
P(1) H(18) 2.9250 no . .
P(2) H(27) 2.9417 no . .
P(2) H(28) 2.9569 no . .
P(2) H(29) 2.8885 no . .
P(2) H(30) 2.8735 no . .
P(2) H(33) 2.9712 no . .
P(2) H(34) 3.0583 no . .
P(2) H(36) 2.9347 no . .
P(2) H(37) 2.9135 no . .
P(2) H(38) 3.0113 no . .
P(2) H(39) 3.0196 no . .
P(2) H(42) 2.9079 no . .
P(2) H(43) 2.9406 no . .
N(1) H(11) 2.9511 no . .
N(1) H(12) 3.3385 no . .
N(1) H(19) 2.7918 no . .
N(1) H(20) 3.1234 no . .
N(1) H(21) 3.2110 no . .
N(1) H(23) 3.2233 no . .
N(1) H(24) 2.8188 no . .
N(1) H(25) 3.1533 no . .
N(1) H(29) 2.8521 no . .
N(1) H(30) 3.0943 no . .
N(2) H(1) 2.6799 no . .
N(2) H(2) 2.6345 no . .
N(2) H(19) 2.9092 no . .
N(2) H(28) 2.6102 no . .
N(2) H(29) 2.5976 no . .
N(3) H(11) 2.7785 no . .
N(3) H(18) 2.6154 no . .
N(3) H(24) 2.9594 no . .
N(3) H(36) 2.8272 no . .
N(3) H(37) 2.8129 no . .
C(1) H(13) 3.5432 no . .
C(1) H(14) 3.0229 no . .
C(1) H(17) 3.4361 no . .
C(1) H(19) 3.0619 no . .
C(1) H(20) 3.3436 no . .
C(2) H(4) 2.6374 no . .
C(2) H(5) 3.2799 no . .
C(2) H(6) 2.6567 no . .
C(2) H(7) 2.5963 no . .
C(2) H(8) 3.2602 no . .
C(2) H(9) 2.6306 no . .
C(2) H(19) 3.2175 no . .
C(3) H(1) 2.6195 no . .
C(3) H(2) 3.2944 no . .
C(3) H(3) 2.6391 no . .
C(3) H(7) 3.3251 no . .
C(3) H(8) 2.6936 no . .
C(3) H(9) 2.7332 no . .
C(3) H(13) 3.1285 no . .
C(3) H(14) 2.8548 no . .
C(3) H(19) 3.1993 no . .
C(3) H(20) 3.1714 no . .
C(4) H(1) 3.2656 no . .
C(4) H(2) 2.6028 no . .
C(4) H(3) 2.6110 no . .
C(4) H(4) 2.6886 no . .
C(4) H(5) 2.6949 no . .
C(4) H(6) 3.3434 no . .
C(4) H(14) 2.9604 no . .
C(4) H(17) 2.7484 no . .
C(5) H(5) 3.2278 no . .
C(5) H(7) 3.5322 no . .
C(5) H(8) 2.9377 no . .
C(5) H(20) 3.0265 no . .
C(6) H(13) 2.5812 no . .
C(6) H(14) 3.2576 no . .
C(6) H(15) 2.5974 no . .
C(6) H(16) 2.7002 no . .
C(6) H(17) 3.3119 no . .
C(6) H(18) 2.6802 no . .
C(6) H(20) 3.0319 no . .
C(7) H(5) 2.5617 no . .
C(7) H(8) 2.9340 no . .
C(7) H(10) 2.5779 no . .
C(7) H(11) 3.2599 no . .
C(7) H(12) 2.5943 no . .
C(7) H(16) 2.7072 no . .
C(7) H(17) 2.7253 no . .
C(7) H(18) 3.3487 no . .
C(7) H(20) 3.2590 no . .
C(8) H(7) 3.3032 no . .
C(8) H(8) 2.9132 no . .
C(8) H(10) 2.6439 no . .
C(8) H(11) 2.6689 no . .
C(8) H(12) 3.3390 no . .
C(8) H(13) 3.3583 no . .
C(8) H(14) 2.7241 no . .
C(8) H(15) 2.6842 no . .
C(9) H(1) 3.0441 no . .
C(9) H(5) 3.3390 no . .
C(9) H(6) 2.7154 no . .
C(9) H(11) 3.2451 no . .
C(9) H(12) 2.6829 no . .
C(9) H(13) 3.1878 no . .
C(9) H(21) 2.6785 no . .
C(10) H(11) 2.9483 no . .
C(10) H(12) 2.6675 no . .
C(10) H(22) 3.2443 no . .
C(10) H(29) 3.4297 no . .
C(11) H(11) 3.5954 no . .
C(11) H(12) 2.9404 no . .
C(11) H(19) 2.8098 no . .
C(11) H(20) 2.4164 no . .
C(11) H(23) 3.2288 no . .
C(13) H(21) 3.2286 no . .
C(13) H(24) 2.7625 no . .
C(13) H(25) 2.3898 no . .
C(13) H(30) 2.8258 no . .
C(14) H(11) 3.5601 no . .
C(14) H(22) 3.2616 no . .
C(14) H(29) 2.9519 no . .
C(14) H(30) 2.4828 no . .
C(15) H(23) 2.6231 no . .
C(15) H(29) 3.3139 no . .
C(15) H(30) 2.6182 no . .
C(15) H(33) 3.0753 no . .
C(15) H(36) 3.1393 no . .
C(15) H(38) 3.3254 no . .
C(15) H(39) 2.7351 no . .
C(16) H(25) 3.0319 no . .
C(16) H(38) 3.3133 no . .
C(16) H(42) 3.5185 no . .
C(16) H(43) 2.9332 no . .
C(17) H(29) 2.6938 no . .
C(17) H(30) 3.3631 no . .
C(17) H(31) 2.7274 no . .
C(17) H(32) 2.7074 no . .
C(17) H(33) 3.3744 no . .
C(17) H(34) 2.7625 no . .
C(17) H(42) 3.2503 no . .
C(17) H(43) 2.9073 no . .
C(18) H(25) 3.0842 no . .
C(18) H(26) 2.7096 no . .
C(18) H(27) 3.3503 no . .
C(18) H(28) 2.7430 no . .
C(18) H(32) 2.6269 no . .
C(18) H(33) 2.6601 no . .
C(18) H(34) 3.3537 no . .
C(19) H(25) 3.1829 no . .
C(19) H(26) 2.6982 no . .
C(19) H(27) 2.7206 no . .
C(19) H(28) 3.3951 no . .
C(19) H(29) 3.3349 no . .
C(19) H(30) 2.6803 no . .
C(19) H(31) 2.6565 no . .
C(19) H(38) 2.6013 no . .
C(19) H(43) 2.8846 no . .
C(20) H(24) 3.0719 no . .
C(20) H(25) 3.3451 no . .
C(20) H(27) 3.3996 no . .
C(20) H(33) 3.5105 no . .
C(20) H(34) 3.0503 no . .
C(21) H(24) 3.2785 no . .
C(21) H(38) 3.2990 no . .
C(21) H(39) 2.6673 no . .
C(21) H(40) 2.6479 no . .
C(21) H(41) 2.6346 no . .
C(21) H(42) 2.6436 no . .
C(21) H(43) 3.2793 no . .
C(22) H(24) 3.1987 no . .
C(22) H(25) 3.1498 no . .
C(22) H(33) 3.1278 no . .
C(22) H(34) 2.9034 no . .
C(22) H(35) 2.6279 no . .
C(22) H(36) 2.6389 no . .
C(22) H(37) 3.3180 no . .
C(22) H(41) 2.7153 no . .
C(22) H(42) 3.3610 no . .
C(22) H(43) 2.7045 no . .
C(23) H(27) 2.6986 no . .
C(23) H(34) 2.9464 no . .
C(23) H(35) 2.6145 no . .
C(23) H(36) 3.2909 no . .
C(23) H(37) 2.6340 no . .
C(23) H(38) 2.7160 no . .
C(23) H(39) 3.3606 no . .
C(23) H(40) 2.7051 no . .
H(1) H(4) 2.8978 no . .
H(1) H(5) 3.4931 no . .
H(1) H(6) 2.4582 no . .
H(1) H(7) 3.4695 no . .
H(1) H(9) 3.5153 no . .
H(1) H(19) 2.5726 no . .
H(2) H(4) 3.5201 no . .
H(2) H(6) 3.5345 no . .
H(2) H(7) 2.4025 no . .
H(2) H(8) 3.4795 no . .
H(2) H(9) 2.8870 no . .
H(3) H(4) 2.4583 no . .
H(3) H(5) 3.5078 no . .
H(3) H(6) 2.9330 no . .
H(3) H(7) 2.8876 no . .
H(3) H(8) 3.4858 no . .
H(3) H(9) 2.4481 no . .
H(4) H(7) 3.5569 no . .
H(4) H(8) 2.9613 no . .
H(4) H(9) 2.5571 no . .
H(4) H(14) 3.4507 no . .
H(5) H(7) 3.5525 no . .
H(5) H(8) 2.5212 no . .
H(5) H(9) 3.0061 no . .
H(5) H(13) 2.3674 no . .
H(5) H(14) 2.0549 no . .
H(5) H(15) 3.4079 no . .
H(5) H(20) 3.1514 no . .
H(6) H(8) 3.5700 no . .
H(6) H(13) 3.2865 no . .
H(6) H(14) 3.4459 no . .
H(6) H(19) 2.5688 no . .
H(6) H(20) 2.6582 no . .
H(7) H(14) 3.5675 no . .
H(7) H(17) 2.5859 no . .
H(7) H(18) 3.4701 no . .
H(8) H(13) 3.5224 no . .
H(8) H(14) 2.2005 no . .
H(8) H(15) 3.5658 no . .
H(8) H(16) 3.5439 no . .
H(8) H(17) 2.1632 no . .
H(8) H(18) 3.4955 no . .
H(9) H(14) 3.5600 no . .
H(9) H(17) 3.5592 no . .
H(10) H(13) 2.8429 no . .
H(10) H(14) 3.4621 no . .
H(10) H(15) 2.3894 no . .
H(10) H(16) 2.4926 no . .
H(10) H(17) 3.5137 no . .
H(10) H(18) 2.9247 no . .
H(11) H(13) 3.4667 no . .
H(11) H(15) 3.4788 no . .
H(11) H(16) 2.9681 no . .
H(11) H(17) 3.5327 no . .
H(11) H(18) 2.4975 no . .
H(11) H(20) 3.3947 no . .
H(12) H(13) 2.3895 no . .
H(12) H(14) 3.4744 no . .
H(12) H(15) 2.8723 no . .
H(12) H(16) 3.5806 no . .
H(12) H(18) 3.5676 no . .
H(12) H(20) 2.3826 no . .
H(12) H(21) 3.0549 no . .
H(13) H(16) 3.5809 no . .
H(13) H(20) 2.6564 no . .
H(14) H(16) 2.9878 no . .
H(14) H(17) 2.5722 no . .
H(14) H(18) 3.5983 no . .
H(15) H(16) 2.5100 no . .
H(15) H(17) 2.9826 no . .
H(15) H(18) 3.5482 no . .
H(19) H(21) 2.9004 no . .
H(20) H(21) 2.2463 no . .
H(21) H(22) 2.3021 no . .
H(22) H(23) 2.3663 no . .
H(23) H(24) 2.8461 no . .
H(23) H(25) 2.2048 no . .
H(23) H(30) 3.0180 no . .
H(24) H(30) 3.5581 no . .
H(24) H(36) 2.6602 no . .
H(24) H(38) 3.5879 no . .
H(24) H(39) 2.5705 no . .
H(25) H(29) 3.5243 no . .
H(25) H(30) 2.4114 no . .
H(25) H(33) 2.5409 no . .
H(25) H(38) 3.0998 no . .
H(25) H(39) 2.6575 no . .
H(26) H(29) 2.9651 no . .
H(26) H(30) 3.5881 no . .
H(26) H(31) 2.5529 no . .
H(26) H(32) 2.5025 no . .
H(26) H(33) 3.5712 no . .
H(26) H(34) 2.9811 no . .
H(26) H(43) 3.5111 no . .
H(27) H(29) 3.5643 no . .
H(27) H(31) 3.5897 no . .
H(27) H(32) 2.9923 no . .
H(27) H(33) 3.5888 no . .
H(27) H(34) 2.5853 no . .
H(27) H(41) 3.5226 no . .
H(27) H(42) 2.5132 no . .
H(27) H(43) 2.1470 no . .
H(28) H(29) 2.5529 no . .
H(28) H(31) 3.0258 no . .
H(28) H(32) 3.5803 no . .
H(28) H(42) 3.4418 no . .
H(28) H(43) 3.5127 no . .
H(29) H(32) 3.5006 no . .
H(29) H(33) 3.5457 no . .
H(30) H(32) 2.9162 no . .
H(30) H(33) 2.4855 no . .
H(30) H(34) 3.5726 no . .
H(31) H(32) 2.4250 no . .
H(31) H(33) 2.9088 no . .
H(31) H(34) 3.5469 no . .
H(32) H(38) 3.4547 no . .
H(32) H(43) 3.5345 no . .
H(33) H(38) 2.3808 no . .
H(33) H(39) 3.3014 no . .
H(33) H(43) 3.4647 no . .
H(34) H(38) 2.1200 no . .
H(34) H(39) 3.5038 no . .
H(34) H(40) 3.4990 no . .
H(34) H(41) 3.5386 no . .
H(34) H(42) 3.5531 no . .
H(34) H(43) 2.1715 no . .
H(35) H(38) 3.4979 no . .
H(35) H(39) 2.9214 no . .
H(35) H(40) 2.4418 no . .
H(35) H(41) 2.4333 no . .
H(35) H(42) 2.9107 no . .
H(35) H(43) 3.4835 no . .
H(36) H(38) 3.5155 no . .
H(36) H(39) 2.4745 no . .
H(36) H(40) 2.9091 no . .
H(36) H(41) 3.5163 no . .
H(36) H(42) 3.5232 no . .
H(37) H(39) 3.5528 no . .
H(37) H(40) 3.5327 no . .
H(37) H(41) 2.9034 no . .
H(37) H(42) 2.4638 no . .
H(37) H(43) 3.5119 no . .
H(38) H(41) 2.9918 no . .
H(38) H(42) 3.5891 no . .
H(38) H(43) 2.5369 no . .
H(39) H(41) 3.5882 no . .
H(39) H(43) 3.5801 no . .
H(40) H(41) 2.5368 no . .
H(40) H(42) 3.5810 no . .
H(40) H(43) 2.9722 no . .
Cl(1) H(12) 3.3478 no . 11_456
Cl(1) H(13) 3.2520 no . 11_456
Cl(1) H(20) 3.0426 no . 11_456
Cl(1) H(21) 2.8867 no . 11_456
Cl(1) H(22) 3.1530 no . 8_555
Cl(1) H(23) 2.9790 no . 8_555
Cl(2) H(23) 2.7918 no . 8_555
Cl(2) H(24) 3.5519 no . 8_555
Cl(2) H(25) 2.5541 no . 8_555
Cl(2) H(33) 3.4768 no . 8_555
Cl(2) H(39) 3.5734 no . 8_555
Cl(3) H(5) 3.4069 no . 11_456
Cl(3) H(6) 3.5830 no . 11_456
O(1) H(7) 3.3866 no . 12_556
O(1) H(10) 3.5225 no . 4_666
O(1) H(12) 3.4778 no . 4_666
O(1) H(21) 3.4685 no . .
O(1) H(22) 2.9445 no . .
O(2) H(8) 3.5654 no . 1_554
O(2) H(14) 3.4932 no . 1_554
O(2) H(26) 3.2568 no . 12_555
O(3) H(1) 3.5366 no . .
O(3) H(3) 2.8852 no . 12_556
O(3) H(9) 2.8483 no . 12_556
O(3) H(19) 3.1754 no . .
O(4) H(3) 3.4823 no . 12_556
N(3) H(23) 2.6807 no . 8_555
N(3) H(25) 3.1194 no . 8_555
C(2) H(6) 2.9817 no . 11_456
C(2) H(20) 3.5785 no . 11_456
C(3) H(2) 3.5495 no . 12_556
C(7) H(27) 3.5799 no . 12_556
C(7) H(28) 3.4505 no . 12_556
C(8) H(23) 3.5571 no . 8_555
C(8) H(24) 3.2810 no . 8_555
C(8) H(38) 3.5522 no . 15_555
C(9) H(2) 3.4377 no . 12_556
C(11) H(22) 3.1306 no . 4_666
C(12) H(21) 3.5343 no . 4_666
C(12) H(22) 2.9920 no . 4_666
C(13) H(18) 3.2409 no . 15_554
C(15) H(18) 3.3085 no . 15_554
C(17) H(41) 3.4884 no . 16_555
C(19) H(36) 3.4988 no . 15_554
C(21) H(30) 3.4925 no . 8_555
C(21) H(33) 3.4921 no . 8_555
C(22) H(16) 3.5175 no . 8_554
C(23) H(27) 3.4107 no . 16_555
C(23) H(43) 3.5917 no . 16_555
C(24) H(22) 3.5164 no . .
C(25) H(10) 3.3733 no . 4_666
C(25) H(32) 3.0847 no . 12_555
C(25) H(41) 3.2605 no . 15_554
C(25) H(42) 3.3396 no . 15_554
C(26) H(10) 2.9193 no . 4_666
C(26) H(32) 2.7412 no . 12_555
C(26) H(39) 3.5208 no . 17_555
C(26) H(40) 3.2799 no . 17_555
C(27) H(8) 3.3898 no . 12_556
C(27) H(10) 3.0611 no . 4_666
C(27) H(11) 3.4485 no . 4_666
C(27) H(17) 3.1607 no . 12_556
C(27) H(39) 3.2921 no . 17_555
C(27) H(40) 3.0207 no . 17_555
C(28) H(26) 3.4548 no . 12_555
C(28) H(35) 2.9591 no . 15_554
C(28) H(40) 3.0265 no . 15_554
C(28) H(41) 2.9731 no . 15_554
C(29) H(31) 3.1845 no . .
C(29) H(35) 3.5409 no . 15_554
C(32) H(9) 3.0585 no . 12_556
C(32) H(29) 3.3907 no . .
C(33) H(31) 3.4796 no . .
C(34) H(4) 3.4429 no . 11_456
C(35) H(1) 3.5181 no . .
C(35) H(4) 3.1978 no . 11_456
H(1) O(3) 3.5366 no . .
H(1) C(35) 3.5181 no . .
H(1) H(6) 3.0181 no . 11_456
H(2) C(3) 3.5495 no . 11_456
H(2) C(9) 3.4377 no . 11_456
H(2) H(6) 2.7075 no . 11_456
H(2) H(19) 3.1768 no . 11_456
H(2) H(20) 2.7867 no . 11_456
H(3) O(3) 2.8852 no . 11_456
H(3) O(4) 3.4823 no . 11_456
H(3) H(6) 2.7199 no . 11_456
H(3) H(19) 3.1903 no . 11_456
H(3) H(20) 3.5342 no . 11_456
H(4) C(34) 3.4429 no . 12_556
H(4) C(35) 3.1978 no . 12_556
H(5) Cl(3) 3.4069 no . 12_556
H(5) H(28) 3.4708 no . 12_556
H(6) Cl(3) 3.5830 no . 12_556
H(6) C(2) 2.9817 no . 12_556
H(6) H(1) 3.0181 no . 12_556
H(6) H(2) 2.7075 no . 12_556
H(6) H(3) 2.7199 no . 12_556
H(7) O(1) 3.3866 no . 11_456
H(7) H(21) 2.9590 no . 11_456
H(8) O(2) 3.5654 no . 1_556
H(8) C(27) 3.3898 no . 11_456
H(9) O(3) 2.8483 no . 11_456
H(9) C(32) 3.0585 no . 11_456
H(10) O(1) 3.5225 no . 4_666
H(10) C(25) 3.3733 no . 4_666
H(10) C(26) 2.9193 no . 4_666
H(10) C(27) 3.0611 no . 4_666
H(10) H(34) 3.5426 no . 15_555
H(11) C(27) 3.4485 no . 4_666
H(11) H(39) 3.5984 no . 8_555
H(12) Cl(1) 3.3478 no . 12_556
H(12) O(1) 3.4778 no . 4_666
H(13) Cl(1) 3.2520 no . 12_556
H(13) H(27) 3.4167 no . 12_556
H(13) H(28) 3.0453 no . 12_556
H(14) O(2) 3.4932 no . 1_556
H(14) H(28) 3.2961 no . 12_556
H(15) H(27) 3.1517 no . 12_556
H(15) H(28) 3.4516 no . 12_556
H(15) H(34) 3.0416 no . 15_555
H(15) H(38) 3.1611 no . 15_555
H(15) H(42) 3.3418 no . 12_556
H(15) H(43) 3.5213 no . 15_555
H(16) C(22) 3.5175 no . 15_555
H(16) H(24) 2.9712 no . 8_555
H(16) H(33) 3.3015 no . 15_555
H(16) H(34) 3.3465 no . 15_555
H(16) H(38) 2.7603 no . 15_555
H(17) C(27) 3.1607 no . 11_456
H(17) H(38) 3.5647 no . 15_555
H(18) C(13) 3.2409 no . 8_555
H(18) C(15) 3.3085 no . 8_555
H(18) H(23) 2.7078 no . 8_555
H(18) H(24) 2.7375 no . 8_555
H(18) H(25) 3.0046 no . 8_555
H(19) O(3) 3.1754 no . .
H(19) H(2) 3.1768 no . 12_556
H(19) H(3) 3.1903 no . 12_556
H(20) Cl(1) 3.0426 no . 12_556
H(20) C(2) 3.5785 no . 12_556
H(20) H(2) 2.7867 no . 12_556
H(20) H(3) 3.5342 no . 12_556
H(21) Cl(1) 2.8867 no . 12_556
H(21) O(1) 3.4685 no . .
H(21) C(12) 3.5343 no . 4_666
H(21) H(7) 2.9590 no . 12_556
H(21) H(22) 2.7201 no . 4_666
H(22) Cl(1) 3.1530 no . 15_554
H(22) O(1) 2.9445 no . .
H(22) C(11) 3.1306 no . 4_666
H(22) C(12) 2.9920 no . 4_666
H(22) C(24) 3.5164 no . .
H(22) H(21) 2.7201 no . 4_666
H(22) H(22) 2.4664 no . 4_666
H(23) Cl(1) 2.9790 no . 15_554
H(23) Cl(2) 2.7918 no . 15_554
H(23) N(3) 2.6807 no . 15_554
H(23) C(8) 3.5571 no . 15_554
H(23) H(18) 2.7078 no . 15_554
H(23) H(37) 3.0625 no . 15_554
H(24) Cl(2) 3.5519 no . 15_554
H(24) C(8) 3.2810 no . 15_554
H(24) H(16) 2.9712 no . 15_554
H(24) H(18) 2.7375 no . 15_554
H(25) Cl(2) 2.5541 no . 15_554
H(25) N(3) 3.1194 no . 15_554
H(25) H(18) 3.0046 no . 15_554
H(25) H(36) 3.4234 no . 15_554
H(26) O(2) 3.2568 no . 11_455
H(26) C(28) 3.4548 no . 11_455
H(26) H(41) 3.0983 no . 16_555
H(27) C(7) 3.5799 no . 11_456
H(27) C(23) 3.4107 no . 16_555
H(27) H(13) 3.4167 no . 11_456
H(27) H(15) 3.1517 no . 11_456
H(27) H(41) 2.9770 no . 16_555
H(27) H(43) 3.0178 no . 16_555
H(28) C(7) 3.4505 no . 11_456
H(28) H(5) 3.4708 no . 11_456
H(28) H(13) 3.0453 no . 11_456
H(28) H(14) 3.2961 no . 11_456
H(28) H(15) 3.4516 no . 11_456
H(29) C(32) 3.3907 no . .
H(30) C(21) 3.4925 no . 15_554
H(30) H(35) 3.2010 no . 15_554
H(30) H(36) 3.2557 no . 15_554
H(30) H(37) 3.4465 no . 15_554
H(31) C(29) 3.1845 no . .
H(31) C(33) 3.4796 no . .
H(31) H(35) 3.3650 no . 15_554
H(32) C(25) 3.0847 no . 11_455
H(32) C(26) 2.7412 no . 11_455
H(32) H(36) 3.4705 no . 15_554
H(33) Cl(2) 3.4768 no . 15_554
H(33) C(21) 3.4921 no . 15_554
H(33) H(16) 3.3015 no . 8_554
H(33) H(35) 3.4796 no . 15_554
H(33) H(36) 2.7104 no . 15_554
H(34) H(10) 3.5426 no . 8_554
H(34) H(15) 3.0416 no . 8_554
H(34) H(16) 3.3465 no . 8_554
H(35) C(28) 2.9591 no . 8_555
H(35) C(29) 3.5409 no . 8_555
H(35) H(30) 3.2010 no . 8_555
H(35) H(31) 3.3650 no . 8_555
H(35) H(33) 3.4796 no . 8_555
H(36) C(19) 3.4988 no . 8_555
H(36) H(25) 3.4234 no . 8_555
H(36) H(30) 3.2557 no . 8_555
H(36) H(32) 3.4705 no . 8_555
H(36) H(33) 2.7104 no . 8_555
H(37) H(23) 3.0625 no . 8_555
H(37) H(30) 3.4465 no . 8_555
H(38) C(8) 3.5522 no . 8_554
H(38) H(15) 3.1611 no . 8_554
H(38) H(16) 2.7603 no . 8_554
H(38) H(17) 3.5647 no . 8_554
H(39) Cl(2) 3.5734 no . 15_554
H(39) C(26) 3.5208 no . 18_545
H(39) C(27) 3.2921 no . 18_545
H(39) H(11) 3.5984 no . 15_554
H(40) C(26) 3.2799 no . 18_545
H(40) C(27) 3.0207 no . 18_545
H(40) C(28) 3.0265 no . 8_555
H(41) C(17) 3.4884 no . 16_555
H(41) C(25) 3.2605 no . 8_555
H(41) C(28) 2.9731 no . 8_555
H(41) H(26) 3.0983 no . 16_555
H(41) H(27) 2.9770 no . 16_555
H(42) C(25) 3.3396 no . 8_555
H(42) H(15) 3.3418 no . 11_456
H(43) C(23) 3.5917 no . 16_555
H(43) H(15) 3.5213 no . 8_554
H(43) H(27) 3.0178 no . 16_555
H(43) H(43) 2.9364 no . 16_555

loop_
_geom_torsion_atom_site_label_1
_geom_torsion_atom_site_label_2
_geom_torsion_atom_site_label_3
_geom_torsion_atom_site_label_4
_geom_torsion
_geom_torsion_publ_flag
_geom_torsion_site_symmetry_1
_geom_torsion_site_symmetry_2
_geom_torsion_site_symmetry_3
_geom_torsion_site_symmetry_4
Cl(1) Mo(1) P(1) C(1) -48.50(11) no . . . .
Cl(1) Mo(1) P(1) C(5) 93.78(12) no . . . .
Cl(1) Mo(1) P(1) C(9) -155.95(10) no . . . .
Cl(1) Mo(1) P(2) C(15) -145.27(9) no . . . .
Cl(1) Mo(1) P(2) C(16) 104.83(11) no . . . .
Cl(1) Mo(1) P(2) C(20) -36.41(16) no . . . .
Cl(1) Mo(1) N(3) Cl(2) 160(5) no . . . .
Cl(2) Mo(1) P(1) C(1) -142.78(10) no . . . .
Cl(2) Mo(1) P(1) C(5) -0.50(12) no . . . .
Cl(2) Mo(1) P(1) C(9) 109.78(11) no . . . .
Cl(2) Mo(1) P(2) C(15) -52.43(9) no . . . .
Cl(2) Mo(1) P(2) C(16) -162.32(12) no . . . .
Cl(2) Mo(1) P(2) C(20) 56.44(14) no . . . .
Cl(2) Mo(1) N(1) C(10) -114.4(5) no . . . .
Cl(2) Mo(1) N(1) C(14) 65.8(4) no . . . .
Cl(3) Mo(1) P(1) C(1) 49.1(3) no . . . .
Cl(3) Mo(1) P(1) C(5) -168.6(3) no . . . .
Cl(3) Mo(1) P(1) C(9) -58.3(3) no . . . .
Cl(3) Mo(1) P(2) C(15) 116.3(3) no . . . .
Cl(3) Mo(1) P(2) C(16) 6.4(3) no . . . .
Cl(3) Mo(1) P(2) C(20) -134.8(3) no . . . .
Cl(3) Mo(1) N(1) C(10) 67.2(5) no . . . .
Cl(3) Mo(1) N(1) C(14) -112.5(5) no . . . .
P(1) Mo(1) P(2) C(15) 26.0(3) no . . . .
P(1) Mo(1) P(2) C(16) -83.9(3) no . . . .
P(1) Mo(1) P(2) C(20) 134.85(16) no . . . .
P(2) Mo(1) P(1) C(1) 140.22(17) no . . . .
P(2) Mo(1) P(1) C(5) -77.5(2) no . . . .
P(2) Mo(1) P(1) C(9) 32.8(3) no . . . .
P(1) Mo(1) N(1) C(10) -21.6(4) no . . . .
P(1) Mo(1) N(1) C(14) 158.7(5) no . . . .
N(1) Mo(1) P(1) C(1) 137.5(2) no . . . .
N(1) Mo(1) P(1) C(5) -80.3(2) no . . . .
N(1) Mo(1) P(1) C(9) 30.01(19) no . . . .
N(2) Mo(1) P(1) C(1) 47.7(4) no . . . .
N(2) Mo(1) P(1) C(5) -170.0(4) no . . . .
N(2) Mo(1) P(1) C(9) -59.7(4) no . . . .
P(1) Mo(1) N(3) Cl(2) -98(4) no . . . .
N(3) Mo(1) P(1) C(1) -133.5(9) no . . . .
N(3) Mo(1) P(1) C(5) 8.8(9) no . . . .
N(3) Mo(1) P(1) C(9) 119.1(9) no . . . .
P(2) Mo(1) N(1) C(10) 159.6(5) no . . . .
P(2) Mo(1) N(1) C(14) -20.2(4) no . . . .
N(1) Mo(1) P(2) C(15) 28.75(18) no . . . .
N(1) Mo(1) P(2) C(16) -81.1(2) no . . . .
N(1) Mo(1) P(2) C(20) 137.6(3) no . . . .
N(2) Mo(1) P(2) C(15) 117.9(4) no . . . .
N(2) Mo(1) P(2) C(16) 8.0(4) no . . . .
N(2) Mo(1) P(2) C(20) -133.3(4) no . . . .
P(2) Mo(1) N(3) Cl(2) 57(4) no . . . .
N(3) Mo(1) P(2) C(15) -60.4(8) no . . . .
N(3) Mo(1) P(2) C(16) -170.3(8) no . . . .
N(3) Mo(1) P(2) C(20) 48.5(8) no . . . .
N(2) Mo(1) N(1) C(10) 67.6(5) no . . . .
N(2) Mo(1) N(1) C(14) -112.1(5) no . . . .
N(1) Mo(1) N(3) Cl(2) -21(4) no . . . .
N(3) Mo(1) N(1) C(10) -111.1(9) no . . . .
N(3) Mo(1) N(1) C(14) 69.2(9) no . . . .
Mo(1) P(1) C(1) C(2) -23.3(5) no . . . .
Mo(1) P(1) C(1) C(3) -144.7(4) no . . . .
Mo(1) P(1) C(1) C(4) 93.2(5) no . . . .
Mo(1) P(1) C(5) C(6) 58.8(4) no . . . .
Mo(1) P(1) C(5) C(7) 175.2(3) no . . . .
Mo(1) P(1) C(5) C(8) -59.7(6) no . . . .
Mo(1) P(1) C(9) C(10) -41.2(5) no . . . .
C(1) P(1) C(5) C(6) -156.7(4) no . . . .
C(1) P(1) C(5) C(7) -40.3(6) no . . . .
C(1) P(1) C(5) C(8) 84.8(6) no . . . .
C(5) P(1) C(1) C(2) -169.1(4) no . . . .
C(5) P(1) C(1) C(3) 69.4(6) no . . . .
C(5) P(1) C(1) C(4) -52.7(6) no . . . .
C(1) P(1) C(9) C(10) -160.6(5) no . . . .
C(9) P(1) C(1) C(2) 77.5(5) no . . . .
C(9) P(1) C(1) C(3) -44.0(7) no . . . .
C(9) P(1) C(1) C(4) -166.1(5) no . . . .
C(5) P(1) C(9) C(10) 82.3(5) no . . . .
C(9) P(1) C(5) C(6) -44.3(5) no . . . .
C(9) P(1) C(5) C(7) 72.0(6) no . . . .
C(9) P(1) C(5) C(8) -162.9(5) no . . . .
Mo(1) P(2) C(15) C(14) -39.2(4) no . . . .
Mo(1) P(2) C(16) C(17) -61.9(5) no . . . .
Mo(1) P(2) C(16) C(18) 56.4(7) no . . . .
Mo(1) P(2) C(16) C(19) 172.9(4) no . . . .
Mo(1) P(2) C(20) C(21) -23.9(8) no . . . .
Mo(1) P(2) C(20) C(22) -144.8(4) no . . . .
Mo(1) P(2) C(20) C(23) 94.8(6) no . . . .
C(15) P(2) C(16) C(17) -164.9(4) no . . . .
C(15) P(2) C(16) C(18) -46.6(7) no . . . .
C(15) P(2) C(16) C(19) 70.0(5) no . . . .
C(16) P(2) C(15) C(14) 80.3(5) no . . . .
C(15) P(2) C(20) C(21) 79.4(7) no . . . .
C(15) P(2) C(20) C(22) -41.6(7) no . . . .
C(15) P(2) C(20) C(23) -162.0(5) no . . . .
C(20) P(2) C(15) C(14) -161.7(5) no . . . .
C(16) P(2) C(20) C(21) -166.9(6) no . . . .
C(16) P(2) C(20) C(22) 72.1(7) no . . . .
C(16) P(2) C(20) C(23) -48.3(7) no . . . .
C(20) P(2) C(16) C(17) 82.4(6) no . . . .
C(20) P(2) C(16) C(18) -159.3(6) no . . . .
C(20) P(2) C(16) C(19) -42.7(7) no . . . .
C(24) O(1) C(27) C(26) -28(2) no . . . .
C(27) O(1) C(24) C(25) 41(2) no . . . .
C(28) O(2) C(31) C(30) 0.0 no . . . .
C(31) O(2) C(28) C(29) -0.0 no . . . .
C(32) O(3) C(35) C(34) 0.0 no . . . .
C(35) O(3) C(32) C(33) -0.0 no . . . .
O(4) O(4) O(4) O(4) -80(5) no 11_456 . 12_556 2_665
O(4) O(4) O(4) O(4) 80(4) no 12_556 . 11_456 3_565
O(5) O(5) O(5) O(5) -103(5) no 11_455 . 12_555 2_665
O(5) O(5) O(5) O(5) 103(4) no 12_555 . 11_455 3_565
Mo(1) N(1) C(10) C(9) -0.0(9) no . . . .
Mo(1) N(1) C(10) C(11) 180.0(5) no . . . .
Mo(1) N(1) C(14) C(13) -178.8(5) no . . . .
Mo(1) N(1) C(14) C(15) -0.8(10) no . . . .
C(10) N(1) C(14) C(13) 1.4(12) no . . . .
C(10) N(1) C(14) C(15) 179.4(7) no . . . .
C(14) N(1) C(10) C(9) 179.8(7) no . . . .
C(14) N(1) C(10) C(11) -0.2(11) no . . . .
P(1) C(9) C(10) N(1) 34.0(9) no . . . .
P(1) C(9) C(10) C(11) -146.0(5) no . . . .
N(1) C(10) C(11) C(12) -1.1(13) no . . . .
C(9) C(10) C(11) C(12) 178.9(7) no . . . .
C(10) C(11) C(12) C(13) 1.2(13) no . . . .
C(11) C(12) C(13) C(14) -0.1(13) no . . . .
C(12) C(13) C(14) N(1) -1.3(13) no . . . .
C(12) C(13) C(14) C(15) -179.3(7) no . . . .
N(1) C(14) C(15) P(2) 32.7(9) no . . . .
C(13) C(14) C(15) P(2) -149.3(7) no . . . .
O(1) C(24) C(25) C(26) -40(3) no . . . .
C(24) C(25) C(26) C(27) 24(3) no . . . .
C(25) C(26) C(27) O(1) 3(3) no . . . .
O(2) C(28) C(29) C(30) 0.1 no . . . .
C(28) C(29) C(30) C(31) -0.0 no . . . .
C(29) C(30) C(31) O(2) 0.0 no . . . .
O(3) C(32) C(33) C(34) 0.0 no . . . .
C(32) C(33) C(34) C(35) -0.0 no . . . .
C(33) C(34) C(35) O(3) 0.0 no . . . .
